data_4065589
loop_
_publ_author_name
'Casey, Charles P.'
'Jiao, Xiangdong'
'Guzei, Ilia. A.'

_publ_section_title
;
 Formation of \b-Ruthenium-Substituted Enones from Propargyl
 Alcohols&#x2020;
;
_journal_issue 21
_journal_name_full Organometallics
_journal_page_first 4829
_journal_paper_doi 10.1021/om100012j
_journal_volume 29
_journal_year 2010
_chemical_formula_sum 'C42 H32 O4 Ru'
_chemical_formula_weight 701.75
_chemical_name_systematic
; 
 ? 
;
_space_group_IT_number 15
_symmetry_cell_setting monoclinic
_symmetry_space_group_name_Hall '-C 2yc'
_symmetry_space_group_name_H-M 'C 1 2/c 1'
_atom_sites_solution_hydrogens geom
_atom_sites_solution_primary direct
_atom_sites_solution_secondary difmap
_audit_creation_method SHELXL-97
_cell_angle_alpha 90.00
_cell_angle_beta 125.4890(10)
_cell_angle_gamma 90.00
_cell_formula_units_Z 8
_cell_length_a 29.2920(11)
_cell_length_b 13.5570(5)
_cell_length_c 23.2094(9)
_cell_measurement_temperature 173(2)
_cell_volume 7504.5(5)
_computing_cell_refinement 'Bruker SMART'
_computing_data_collection 'Bruker SMART'
_computing_data_reduction 'Bruker SAINT'
_computing_molecular_graphics 'Bruker SHELXTL'
_computing_publication_material 'Bruker SHELXTL'
_computing_structure_refinement 'SHELXL-97 (Sheldrick, 1997)'
_computing_structure_solution 'SHELXS-97 (Sheldrick, 1990)'
_diffrn_ambient_temperature 173(2)
_diffrn_measured_fraction_theta_full 0.998
_diffrn_measured_fraction_theta_max 0.998
_diffrn_measurement_device_type 'CCD area detector'
_diffrn_measurement_method 'phi and omega scans'
_diffrn_radiation_monochromator graphite
_diffrn_radiation_source 'fine-focus sealed tube'
_diffrn_radiation_type MoK\a
_diffrn_radiation_wavelength 0.71073
_diffrn_reflns_av_R_equivalents 0.0000
_diffrn_reflns_av_sigmaI/netI 0.0230
_diffrn_reflns_limit_h_max 29
_diffrn_reflns_limit_h_min -36
_diffrn_reflns_limit_k_max 16
_diffrn_reflns_limit_k_min 0
_diffrn_reflns_limit_l_max 28
_diffrn_reflns_limit_l_min 0
_diffrn_reflns_number 7661
_diffrn_reflns_theta_full 26.37
_diffrn_reflns_theta_max 26.37
_diffrn_reflns_theta_min 1.81
_exptl_absorpt_coefficient_mu 0.456
_exptl_absorpt_correction_T_max 0.8459
_exptl_absorpt_correction_T_min 0.8317
_exptl_absorpt_correction_type none
_exptl_crystal_density_diffrn 1.242
_exptl_crystal_density_meas 0
_exptl_crystal_density_method 'not measured'
_exptl_crystal_F_000 2880
_exptl_crystal_size_max 0.42
_exptl_crystal_size_mid 0.40
_exptl_crystal_size_min 0.38
_refine_diff_density_max 0.817
_refine_diff_density_min -0.214
_refine_diff_density_rms 0.060
_refine_ls_extinction_method none
_refine_ls_goodness_of_fit_ref 1.060
_refine_ls_hydrogen_treatment mixed
_refine_ls_matrix_type full
_refine_ls_number_parameters 427
_refine_ls_number_reflns 7661
_refine_ls_number_restraints 0
_refine_ls_restrained_S_all 1.060
_refine_ls_R_factor_all 0.0312
_refine_ls_R_factor_gt 0.0279
_refine_ls_shift/su_max 0.004
_refine_ls_shift/su_mean 0.000
_refine_ls_structure_factor_coef Fsqd
_refine_ls_weighting_details 'calc w=1/[\s^2^(Fo^2^)+(0.0472P)^2^+4.4024P] where P=(Fo^2^+2Fc^2^)/3'
_refine_ls_weighting_scheme calc
_refine_ls_wR_factor_gt 0.0757
_refine_ls_wR_factor_ref 0.0774
_reflns_number_gt 6990
_reflns_number_total 7661
_reflns_threshold_expression >2sigma(I)
_cod_data_source_file om100012j_si_002.cif
_cod_data_source_block cas19
_cod_depositor_comments
;
The following automatic conversions were performed:

'_symmetry_cell_setting' value 'Monoclinic' changed to 'monoclinic'
according to /home/saulius/struct/CIF-dictionaries/cif_core.dic
dictionary named 'cif_core.dic' version 2.4.1 from 2010-06-29.

Automatic conversion script
Id: cif_fix_values 1715 2011-07-08 13:25:40Z adriana 
;
_cod_original_sg_symbol_H-M C2/c
_cod_database_code 4065589

loop_
_symmetry_equiv_pos_as_xyz
'x, y, z'
'-x, y, -z+1/2'
'x+1/2, y+1/2, z'
'-x+1/2, y+1/2, -z+1/2'
'-x, -y, -z'
'x, -y, z-1/2'
'-x+1/2, -y+1/2, -z'
'x+1/2, -y+1/2, z-1/2'

loop_
_atom_site_label
_atom_site_type_symbol
_atom_site_fract_x
_atom_site_fract_y
_atom_site_fract_z
_atom_site_U_iso_or_equiv
_atom_site_adp_type
_atom_site_occupancy
_atom_site_symmetry_multiplicity
_atom_site_calc_flag
_atom_site_refinement_flags
Ru Ru 0.314766(5) 0.638460(9) 0.849104(6) 0.02240(6) Uani 1 1 d .
O1 O 0.36915(5) 0.43719(9) 0.82771(6) 0.0282(2) Uani 1 1 d .
H1 H 0.3939 0.4250 0.8706 0.042 Uiso 1 1 calc R
O2 O 0.27901(6) 0.82592(10) 0.76296(8) 0.0493(4) Uani 1 1 d .
O3 O 0.34133(7) 0.74769(13) 0.97856(8) 0.0629(4) Uani 1 1 d .
O4 O 0.53187(5) 0.59613(10) 1.05549(7) 0.0421(3) Uani 1 1 d .
C1 C 0.32431(6) 0.47649(11) 0.82069(8) 0.0239(3) Uani 1 1 d .
C2 C 0.28201(6) 0.52851(11) 0.75898(8) 0.0246(3) Uani 1 1 d .
C3 C 0.23809(6) 0.55300(11) 0.76813(8) 0.0241(3) Uani 1 1 d .
C4 C 0.25634(7) 0.52143(11) 0.83721(8) 0.0247(3) Uani 1 1 d .
C5 C 0.31116(6) 0.47656(11) 0.87140(8) 0.0249(3) Uani 1 1 d .
C6 C 0.27932(7) 0.53854(14) 0.69328(8) 0.0309(4) Uani 1 1 d .
C7 C 0.29557(9) 0.45996(19) 0.67080(10) 0.0521(6) Uani 1 1 d .
H7 H 0.3093 0.4012 0.6982 0.063 Uiso 1 1 calc R
C8 C 0.29194(11) 0.4665(3) 0.60847(12) 0.0767(9) Uani 1 1 d .
H8 H 0.3029 0.4121 0.5933 0.092 Uiso 1 1 calc R
C9 C 0.27264(10) 0.5510(3) 0.56877(11) 0.0733(9) Uani 1 1 d .
H9 H 0.2707 0.5553 0.5265 0.088 Uiso 1 1 calc R
C10 C 0.25608(11) 0.6298(2) 0.59004(12) 0.0595(7) Uani 1 1 d .
H10 H 0.2426 0.6883 0.5624 0.071 Uiso 1 1 calc R
C11 C 0.25910(9) 0.62370(16) 0.65207(10) 0.0427(4) Uani 1 1 d .
H11 H 0.2473 0.6779 0.6664 0.051 Uiso 1 1 calc R
C12 C 0.18059(6) 0.58669(12) 0.71176(8) 0.0260(3) Uani 1 1 d .
C13 C 0.15450(7) 0.66571(14) 0.72041(10) 0.0328(4) Uani 1 1 d .
H13 H 0.1754 0.7054 0.7618 0.039 Uiso 1 1 calc R
C14 C 0.09850(7) 0.68710(14) 0.66954(10) 0.0386(4) Uani 1 1 d .
H14 H 0.0816 0.7410 0.6767 0.046 Uiso 1 1 calc R
C15 C 0.06659(8) 0.63109(13) 0.60821(11) 0.0396(4) Uani 1 1 d .
C16 C 0.09351(8) 0.55548(15) 0.59818(10) 0.0415(4) Uani 1 1 d .
H16 H 0.0730 0.5182 0.5556 0.050 Uiso 1 1 calc R
C17 C 0.14931(7) 0.53332(13) 0.64862(9) 0.0348(4) Uani 1 1 d .
H17 H 0.1665 0.4813 0.6403 0.042 Uiso 1 1 calc R
C18 C 0.00493(9) 0.64989(17) 0.55440(14) 0.0591(7) Uani 1 1 d .
H18A H -0.0026 0.6603 0.5078 0.089 Uiso 1 1 calc R
H18B H -0.0062 0.7087 0.5680 0.089 Uiso 1 1 calc R
H18C H -0.0165 0.5929 0.5524 0.089 Uiso 1 1 calc R
C19 C 0.22147(7) 0.51794(12) 0.86480(8) 0.0277(3) Uani 1 1 d .
C20 C 0.20964(9) 0.60018(14) 0.88965(11) 0.0407(4) Uani 1 1 d .
H20 H 0.2253 0.6623 0.8910 0.049 Uiso 1 1 calc R
C21 C 0.17531(10) 0.59295(16) 0.91262(13) 0.0507(5) Uani 1 1 d .
H21 H 0.1675 0.6503 0.9291 0.061 Uiso 1 1 calc R
C22 C 0.15221(9) 0.50334(16) 0.91185(12) 0.0464(5) Uani 1 1 d .
C23 C 0.16424(8) 0.42121(15) 0.88771(10) 0.0411(4) Uani 1 1 d .
H23 H 0.1490 0.3591 0.8872 0.049 Uiso 1 1 calc R
C24 C 0.19823(7) 0.42774(13) 0.86415(9) 0.0335(4) Uani 1 1 d .
H24 H 0.2057 0.3703 0.8475 0.040 Uiso 1 1 calc R
C25 C 0.11675(13) 0.4958(2) 0.94012(17) 0.0732(8) Uani 1 1 d .
H25A H 0.0870 0.4469 0.9125 0.110 Uiso 1 1 calc R
H25B H 0.0999 0.5602 0.9362 0.110 Uiso 1 1 calc R
H25C H 0.1404 0.4755 0.9899 0.110 Uiso 1 1 calc R
C26 C 0.34283(6) 0.41934(12) 0.93846(8) 0.0270(3) Uani 1 1 d .
C27 C 0.35813(8) 0.45881(15) 1.00277(9) 0.0390(4) Uani 1 1 d .
H27 H 0.3482 0.5248 1.0049 0.047 Uiso 1 1 calc R
C28 C 0.38786(9) 0.40190(17) 1.06396(10) 0.0485(5) Uani 1 1 d .
H28 H 0.3983 0.4296 1.1077 0.058 Uiso 1 1 calc R
C29 C 0.40227(9) 0.30620(16) 1.06200(10) 0.0455(5) Uani 1 1 d .
H29 H 0.4225 0.2679 1.1041 0.055 Uiso 1 1 calc R
C30 C 0.38716(8) 0.26602(14) 0.99843(10) 0.0417(4) Uani 1 1 d .
H30 H 0.3972 0.2000 0.9968 0.050 Uiso 1 1 calc R
C31 C 0.35731(7) 0.32212(13) 0.93685(9) 0.0333(4) Uani 1 1 d .
H31 H 0.3467 0.2938 0.8933 0.040 Uiso 1 1 calc R
C32 C 0.29460(7) 0.75619(12) 0.79757(9) 0.0320(4) Uani 1 1 d .
C33 C 0.33055(8) 0.70658(14) 0.92905(10) 0.0367(4) Uani 1 1 d .
C34 C 0.42705(11) 0.64343(18) 0.80868(13) 0.0542(6) Uani 1 1 d .
H34 H 0.4249 0.5736 0.8093 0.065 Uiso 1 1 calc R
C35 C 0.44051(11) 0.6892(3) 0.76651(13) 0.0730(8) Uani 1 1 d .
H35 H 0.4471 0.6500 0.7381 0.088 Uiso 1 1 calc R
C36 C 0.44429(10) 0.7897(3) 0.76545(13) 0.0708(8) Uani 1 1 d .
H36 H 0.4540 0.8200 0.7370 0.085 Uiso 1 1 calc R
C37 C 0.43410(11) 0.8460(2) 0.80543(16) 0.0679(8) Uani 1 1 d .
H37 H 0.4367 0.9158 0.8048 0.082 Uiso 1 1 calc R
C38 C 0.41997(9) 0.80207(16) 0.84708(12) 0.0479(5) Uani 1 1 d .
H38 H 0.4124 0.8422 0.8742 0.058 Uiso 1 1 calc R
C39 C 0.41677(7) 0.70020(14) 0.84963(9) 0.0329(4) Uani 1 1 d .
C40 C 0.40039(7) 0.65456(12) 0.89351(9) 0.0263(3) Uani 1 1 d .
C41 C 0.43871(7) 0.61950(13) 0.95868(9) 0.0310(3) Uani 1 1 d .
H41 H 0.4253 0.5912 0.9837 0.037 Uiso 1 1 calc R
C42 C 0.49887(8) 0.62138(13) 0.99391(10) 0.0346(4) Uani 1 1 d .
H42 H 0.5131 0.6430 0.9682 0.041 Uiso 1 1 calc R

loop_
_atom_site_aniso_label
_atom_site_aniso_U_11
_atom_site_aniso_U_22
_atom_site_aniso_U_33
_atom_site_aniso_U_23
_atom_site_aniso_U_13
_atom_site_aniso_U_12
Ru 0.02125(8) 0.02298(8) 0.02097(8) -0.00076(4) 0.01112(6) 0.00087(4)
O1 0.0241(5) 0.0342(6) 0.0241(5) 0.0002(5) 0.0127(5) 0.0066(5)
O2 0.0452(8) 0.0327(7) 0.0514(8) 0.0125(6) 0.0174(7) 0.0059(6)
O3 0.0709(11) 0.0682(11) 0.0511(9) -0.0282(8) 0.0362(9) -0.0039(8)
O4 0.0269(6) 0.0477(8) 0.0340(7) 0.0034(6) 0.0076(6) 0.0050(6)
C1 0.0231(7) 0.0242(7) 0.0226(7) -0.0043(6) 0.0123(6) -0.0014(6)
C2 0.0234(7) 0.0256(8) 0.0229(7) -0.0012(6) 0.0124(6) 0.0001(6)
C3 0.0249(7) 0.0237(7) 0.0232(7) -0.0025(6) 0.0136(6) -0.0004(6)
C4 0.0265(7) 0.0233(7) 0.0245(7) -0.0018(6) 0.0149(7) 0.0000(6)
C5 0.0255(8) 0.0254(8) 0.0215(7) -0.0026(6) 0.0122(6) 0.0000(6)
C6 0.0250(8) 0.0453(10) 0.0207(7) -0.0009(7) 0.0123(7) 0.0000(7)
C7 0.0543(12) 0.0720(15) 0.0286(9) 0.0027(9) 0.0232(9) 0.0232(11)
C8 0.0706(16) 0.128(3) 0.0360(11) 0.0026(14) 0.0337(12) 0.0430(17)
C9 0.0526(13) 0.146(3) 0.0295(10) 0.0156(14) 0.0282(11) 0.0224(16)
C10 0.0556(14) 0.0911(19) 0.0331(11) 0.0169(11) 0.0264(11) 0.0009(12)
C11 0.0445(11) 0.0530(12) 0.0304(9) 0.0070(8) 0.0216(9) 0.0009(9)
C12 0.0224(7) 0.0278(8) 0.0262(7) 0.0040(6) 0.0132(6) 0.0008(6)
C13 0.0283(8) 0.0329(8) 0.0355(9) -0.0001(7) 0.0177(8) 0.0018(7)
C14 0.0291(9) 0.0362(10) 0.0491(11) 0.0078(8) 0.0219(8) 0.0059(7)
C15 0.0243(9) 0.0372(10) 0.0439(11) 0.0137(8) 0.0122(8) -0.0004(7)
C16 0.0342(10) 0.0385(10) 0.0301(9) 0.0018(8) 0.0063(8) -0.0049(8)
C17 0.0320(9) 0.0323(9) 0.0298(8) 0.0003(7) 0.0122(7) 0.0020(7)
C18 0.0258(10) 0.0557(13) 0.0637(15) 0.0163(11) 0.0077(10) 0.0001(9)
C19 0.0271(8) 0.0319(8) 0.0253(7) 0.0015(6) 0.0159(7) 0.0017(6)
C20 0.0538(12) 0.0322(9) 0.0555(12) -0.0023(8) 0.0427(10) -0.0018(8)
C21 0.0695(14) 0.0431(11) 0.0708(14) -0.0016(10) 0.0586(13) 0.0054(10)
C22 0.0522(12) 0.0524(12) 0.0559(12) 0.0045(10) 0.0435(11) 0.0019(9)
C23 0.0450(11) 0.0422(10) 0.0451(10) -0.0014(8) 0.0312(9) -0.0090(8)
C24 0.0368(9) 0.0333(9) 0.0338(9) -0.0053(7) 0.0224(8) -0.0042(7)
C25 0.092(2) 0.0714(17) 0.110(2) 0.0032(16) 0.089(2) -0.0015(15)
C26 0.0250(7) 0.0304(8) 0.0244(7) 0.0038(6) 0.0137(7) 0.0008(6)
C27 0.0490(11) 0.0408(10) 0.0296(9) 0.0028(7) 0.0243(9) 0.0047(8)
C28 0.0591(13) 0.0578(13) 0.0272(9) 0.0053(9) 0.0243(9) 0.0023(10)
C29 0.0456(11) 0.0526(12) 0.0344(9) 0.0193(9) 0.0209(9) 0.0065(9)
C30 0.0425(10) 0.0344(9) 0.0451(10) 0.0133(8) 0.0237(9) 0.0068(8)
C31 0.0363(9) 0.0313(9) 0.0318(9) 0.0013(7) 0.0194(8) -0.0001(7)
C32 0.0240(8) 0.0293(9) 0.0333(9) -0.0011(7) 0.0112(7) -0.0019(6)
C33 0.0352(9) 0.0367(9) 0.0378(9) -0.0075(8) 0.0208(8) -0.0013(7)
C34 0.0561(14) 0.0668(16) 0.0533(13) -0.0090(10) 0.0396(12) -0.0070(10)
C35 0.0607(15) 0.125(3) 0.0513(14) -0.0048(16) 0.0425(13) -0.0075(16)
C36 0.0446(13) 0.120(3) 0.0532(14) 0.0329(15) 0.0313(12) 0.0006(14)
C37 0.0539(14) 0.0755(17) 0.0747(18) 0.0346(14) 0.0375(14) 0.0021(12)
C38 0.0447(11) 0.0483(12) 0.0545(12) 0.0117(10) 0.0310(10) 0.0005(9)
C39 0.0202(7) 0.0468(10) 0.0252(8) 0.0043(7) 0.0094(7) 0.0005(7)
C40 0.0240(8) 0.0250(7) 0.0270(8) -0.0038(6) 0.0131(7) -0.0010(6)
C41 0.0258(8) 0.0326(8) 0.0288(8) -0.0006(7) 0.0126(7) -0.0015(7)
C42 0.0272(9) 0.0351(9) 0.0340(9) -0.0009(7) 0.0135(8) 0.0013(7)

loop_
_atom_type_symbol
_atom_type_description
_atom_type_scat_dispersion_real
_atom_type_scat_dispersion_imag
_atom_type_scat_source
C C 0.0033 0.0016 'International Tables Vol C Tables 4.2.6.8 and 6.1.1.4'
H H 0.0000 0.0000 'International Tables Vol C Tables 4.2.6.8 and 6.1.1.4'
O O 0.0106 0.0060 'International Tables Vol C Tables 4.2.6.8 and 6.1.1.4'
Ru Ru -1.2594 0.8363 'International Tables Vol C Tables 4.2.6.8 and 6.1.1.4'

loop_
_geom_angle_atom_site_label_1
_geom_angle_atom_site_label_2
_geom_angle_atom_site_label_3
_geom_angle
C32 Ru C33 90.99(8)
C32 Ru C40 93.96(7)
C33 Ru C40 85.69(7)
C32 Ru C4 126.33(6)
C33 Ru C4 101.75(7)
C40 Ru C4 138.39(6)
C32 Ru C3 96.55(6)
C33 Ru C3 129.51(7)
C40 Ru C3 142.81(6)
C4 Ru C3 37.30(5)
C32 Ru C5 158.42(6)
C33 Ru C5 105.54(7)
C40 Ru C5 100.90(6)
C4 Ru C5 37.53(5)
C3 Ru C5 62.27(5)
C32 Ru C2 99.36(6)
C33 Ru C2 164.13(7)
C40 Ru C2 105.39(6)
C4 Ru C2 62.41(5)
C3 Ru C2 37.67(5)
C5 Ru C2 61.73(5)
C32 Ru C1 131.33(7)
C33 Ru C1 137.33(7)
C40 Ru C1 86.11(6)
C4 Ru C1 60.62(5)
C3 Ru C1 60.47(5)
C5 Ru C1 36.08(5)
C2 Ru C1 35.71(5)
O1 C1 C2 122.69(13)
O1 C1 C5 127.80(14)
C2 C1 C5 109.50(13)
O1 C1 Ru 127.25(10)
C2 C1 Ru 69.15(9)
C5 C1 Ru 68.77(8)
C1 C2 C3 107.00(13)
C1 C2 C6 125.08(14)
C3 C2 C6 127.05(14)
C1 C2 Ru 75.13(9)
C3 C2 Ru 69.77(8)
C6 C2 Ru 128.71(11)
C4 C3 C2 107.93(13)
C4 C3 C12 125.13(14)
C2 C3 C12 125.99(13)
C4 C3 Ru 70.97(9)
C2 C3 Ru 72.56(9)
C12 C3 Ru 130.77(11)
C3 C4 C5 108.30(13)
C3 C4 C19 126.07(14)
C5 C4 C19 124.77(14)
C3 C4 Ru 71.72(9)
C5 C4 Ru 72.79(9)
C19 C4 Ru 129.66(11)
C1 C5 C4 106.91(13)
C1 C5 C26 123.84(14)
C4 C5 C26 127.77(14)
C1 C5 Ru 75.15(9)
C4 C5 Ru 69.69(9)
C26 C5 Ru 131.27(11)
C7 C6 C11 118.72(17)
C7 C6 C2 119.36(16)
C11 C6 C2 121.89(16)
C6 C7 C8 120.5(2)
C9 C8 C7 120.4(2)
C8 C9 C10 120.1(2)
C9 C10 C11 120.0(2)
C10 C11 C6 120.4(2)
C13 C12 C17 117.89(15)
C13 C12 C3 123.06(15)
C17 C12 C3 118.90(14)
C14 C13 C12 120.92(17)
C13 C14 C15 121.20(18)
C14 C15 C16 117.64(17)
C14 C15 C18 121.77(19)
C16 C15 C18 120.6(2)
C17 C16 C15 121.61(18)
C16 C17 C12 120.59(17)
C20 C19 C24 118.06(15)
C20 C19 C4 123.52(15)
C24 C19 C4 118.40(14)
C19 C20 C21 120.92(18)
C22 C21 C20 120.93(19)
C23 C22 C21 118.33(17)
C23 C22 C25 121.3(2)
C21 C22 C25 120.3(2)
C22 C23 C24 121.21(18)
C23 C24 C19 120.55(17)
C31 C26 C27 118.64(15)
C31 C26 C5 118.75(14)
C27 C26 C5 122.61(15)
C28 C27 C26 120.17(18)
C29 C28 C27 120.83(18)
C28 C29 C30 119.57(17)
C29 C30 C31 120.13(18)
C30 C31 C26 120.65(16)
O2 C32 Ru 175.75(16)
O3 C33 Ru 178.58(17)
C39 C34 C35 119.8(2)
C36 C35 C34 120.9(3)
C37 C36 C35 119.6(2)
C36 C37 C38 120.4(3)
C37 C38 C39 120.8(2)
C34 C39 C38 118.47(19)
C34 C39 C40 121.54(18)
C38 C39 C40 119.94(17)
C41 C40 C39 121.79(15)
C41 C40 Ru 119.74(13)
C39 C40 Ru 118.38(11)
C40 C41 C42 125.23(17)
O4 C42 C41 122.18(18)

loop_
_geom_bond_atom_site_label_1
_geom_bond_atom_site_label_2
_geom_bond_distance
Ru C32 1.8726(17)
Ru C33 1.8744(18)
Ru C40 2.0973(16)
Ru C4 2.2302(16)
Ru C3 2.2401(15)
Ru C5 2.2715(16)
Ru C2 2.2776(15)
Ru C1 2.3556(15)
O1 C1 1.3367(18)
O2 C32 1.150(2)
O3 C33 1.144(2)
O4 C42 1.221(2)
C1 C2 1.423(2)
C1 C5 1.435(2)
C2 C3 1.459(2)
C2 C6 1.487(2)
C3 C4 1.430(2)
C3 C12 1.483(2)
C4 C5 1.449(2)
C4 C19 1.488(2)
C5 C26 1.486(2)
C6 C7 1.386(3)
C6 C11 1.393(3)
C7 C8 1.390(3)
C8 C9 1.370(4)
C9 C10 1.378(4)
C10 C11 1.393(3)
C12 C13 1.396(2)
C12 C17 1.397(2)
C13 C14 1.386(2)
C14 C15 1.390(3)
C15 C16 1.393(3)
C15 C18 1.506(3)
C16 C17 1.382(3)
C19 C20 1.388(2)
C19 C24 1.395(2)
C20 C21 1.389(3)
C21 C22 1.386(3)
C22 C23 1.381(3)
C22 C25 1.520(3)
C23 C24 1.389(3)
C26 C31 1.392(2)
C26 C27 1.392(2)
C27 C28 1.391(3)
C28 C29 1.373(3)
C29 C30 1.383(3)
C30 C31 1.391(2)
C34 C39 1.385(3)
C34 C35 1.395(3)
C35 C36 1.369(5)
C36 C37 1.362(4)
C37 C38 1.388(3)
C38 C39 1.388(3)
C39 C40 1.489(2)
C40 C41 1.343(2)
C41 C42 1.450(2)

loop_
_geom_hbond_atom_site_label_D
_geom_hbond_atom_site_label_H
_geom_hbond_atom_site_label_A
_geom_hbond_distance_DH
_geom_hbond_distance_HA
_geom_hbond_distance_DA
_geom_hbond_angle_DHA
_geom_hbond_site_symmetry_A
O1 H1 O4 0.84 1.85 2.6141(16) 150.5 5_667

loop_
_geom_torsion_atom_site_label_1
_geom_torsion_atom_site_label_2
_geom_torsion_atom_site_label_3
_geom_torsion_atom_site_label_4
_geom_torsion
C32 Ru C1 O1 84.34(15)
C33 Ru C1 O1 -86.86(16)
C40 Ru C1 O1 -7.51(13)
C4 Ru C1 O1 -161.44(15)
C3 Ru C1 O1 155.46(15)
C5 Ru C1 O1 -122.04(17)
C2 Ru C1 O1 115.88(17)
C32 Ru C1 C2 -31.54(12)
C33 Ru C1 C2 157.26(11)
C40 Ru C1 C2 -123.39(10)
C4 Ru C1 C2 82.68(10)
C3 Ru C1 C2 39.59(9)
C5 Ru C1 C2 122.08(13)
C32 Ru C1 C5 -153.62(10)
C33 Ru C1 C5 35.18(14)
C40 Ru C1 C5 114.53(10)
C4 Ru C1 C5 -39.40(9)
C3 Ru C1 C5 -82.49(10)
C2 Ru C1 C5 -122.08(13)
O1 C1 C2 C3 175.40(14)
C5 C1 C2 C3 -6.01(17)
Ru C1 C2 C3 -62.92(10)
O1 C1 C2 C6 5.5(2)
C5 C1 C2 C6 -175.92(15)
Ru C1 C2 C6 127.17(16)
O1 C1 C2 Ru -121.69(14)
C5 C1 C2 Ru 56.91(11)
C32 Ru C2 C1 156.54(9)
C33 Ru C2 C1 -73.3(3)
C40 Ru C2 C1 59.77(10)
C4 Ru C2 C1 -77.21(9)
C3 Ru C2 C1 -114.85(13)
C5 Ru C2 C1 -34.51(9)
C32 Ru C2 C3 -88.61(10)
C33 Ru C2 C3 41.5(3)
C40 Ru C2 C3 174.62(9)
C4 Ru C2 C3 37.64(9)
C5 Ru C2 C3 80.34(9)
C1 Ru C2 C3 114.85(13)
C32 Ru C2 C6 33.23(15)
C33 Ru C2 C6 163.3(2)
C40 Ru C2 C6 -63.54(15)
C4 Ru C2 C6 159.48(16)
C3 Ru C2 C6 121.83(18)
C5 Ru C2 C6 -157.83(16)
C1 Ru C2 C6 -123.31(18)
C1 C2 C3 C4 3.95(17)
C6 C2 C3 C4 173.60(15)
Ru C2 C3 C4 -62.56(10)
C1 C2 C3 C12 -165.33(15)
C6 C2 C3 C12 4.3(3)
Ru C2 C3 C12 128.16(16)
C1 C2 C3 Ru 66.51(10)
C6 C2 C3 Ru -123.84(16)
C32 Ru C3 C4 -146.43(10)
C33 Ru C3 C4 -49.69(13)
C40 Ru C3 C4 108.13(12)
C5 Ru C3 C4 37.96(9)
C2 Ru C3 C4 116.72(13)
C1 Ru C3 C4 79.23(9)
C32 Ru C3 C2 96.85(10)
C33 Ru C3 C2 -166.41(10)
C40 Ru C3 C2 -8.60(14)
C4 Ru C3 C2 -116.72(13)
C5 Ru C3 C2 -78.77(9)
C1 Ru C3 C2 -37.50(8)
C32 Ru C3 C12 -26.01(15)
C33 Ru C3 C12 70.73(17)
C40 Ru C3 C12 -131.46(14)
C4 Ru C3 C12 120.42(17)
C5 Ru C3 C12 158.37(16)
C2 Ru C3 C12 -122.86(18)
C1 Ru C3 C12 -160.35(16)
C2 C3 C4 C5 -0.46(17)
C12 C3 C4 C5 168.94(14)
Ru C3 C4 C5 -64.06(11)
C2 C3 C4 C19 -170.17(15)
C12 C3 C4 C19 -0.8(3)
Ru C3 C4 C19 126.23(16)
C2 C3 C4 Ru 63.59(10)
C12 C3 C4 Ru -127.01(15)
C32 Ru C4 C3 42.99(12)
C33 Ru C4 C3 143.07(10)
C40 Ru C4 C3 -120.12(10)
C5 Ru C4 C3 -116.65(12)
C2 Ru C4 C3 -38.01(8)
C1 Ru C4 C3 -78.80(9)
C32 Ru C4 C5 159.64(10)
C33 Ru C4 C5 -100.28(10)
C40 Ru C4 C5 -3.47(13)
C3 Ru C4 C5 116.65(12)
C2 Ru C4 C5 78.64(9)
C1 Ru C4 C5 37.85(9)
C32 Ru C4 C19 -79.12(16)
C33 Ru C4 C19 20.96(15)
C40 Ru C4 C19 117.77(14)
C3 Ru C4 C19 -122.11(18)
C5 Ru C4 C19 121.24(17)
C2 Ru C4 C19 -160.12(16)
C1 Ru C4 C19 159.09(16)
O1 C1 C5 C4 -175.76(15)
C2 C1 C5 C4 5.73(17)
Ru C1 C5 C4 62.87(10)
O1 C1 C5 C26 -8.7(2)
C2 C1 C5 C26 172.78(14)
Ru C1 C5 C26 -130.08(15)
O1 C1 C5 Ru 121.37(15)
C2 C1 C5 Ru -57.14(11)
C3 C4 C5 C1 -3.17(17)
C19 C4 C5 C1 166.71(14)
Ru C4 C5 C1 -66.54(10)
C3 C4 C5 C26 -169.55(15)
C19 C4 C5 C26 0.3(3)
Ru C4 C5 C26 127.09(16)
C3 C4 C5 Ru 63.37(11)
C19 C4 C5 Ru -126.75(15)
C32 Ru C5 C1 65.1(2)
C33 Ru C5 C1 -156.09(10)
C40 Ru C5 C1 -67.57(10)
C4 Ru C5 C1 114.78(13)
C3 Ru C5 C1 77.05(9)
C2 Ru C5 C1 34.16(9)
C32 Ru C5 C4 -49.6(2)
C33 Ru C5 C4 89.14(10)
C40 Ru C5 C4 177.66(9)
C3 Ru C5 C4 -37.73(8)
C2 Ru C5 C4 -80.61(9)
C1 Ru C5 C4 -114.78(13)
C32 Ru C5 C26 -172.61(17)
C33 Ru C5 C26 -33.83(16)
C40 Ru C5 C26 54.69(15)
C4 Ru C5 C26 -122.96(18)
C3 Ru C5 C26 -160.69(16)
C2 Ru C5 C26 156.42(16)
C1 Ru C5 C26 122.26(19)
C1 C2 C6 C7 36.6(3)
C3 C2 C6 C7 -131.27(19)
Ru C2 C6 C7 135.88(17)
C1 C2 C6 C11 -145.58(18)
C3 C2 C6 C11 46.5(3)
Ru C2 C6 C11 -46.3(2)
C11 C6 C7 C8 0.3(3)
C2 C6 C7 C8 178.2(2)
C6 C7 C8 C9 0.5(4)
C7 C8 C9 C10 -0.7(4)
C8 C9 C10 C11 0.2(4)
C9 C10 C11 C6 0.6(4)
C7 C6 C11 C10 -0.9(3)
C2 C6 C11 C10 -178.67(19)
C4 C3 C12 C13 57.7(2)
C2 C3 C12 C13 -134.75(17)
Ru C3 C12 C13 -36.9(2)
C4 C3 C12 C17 -117.78(18)
C2 C3 C12 C17 49.7(2)
Ru C3 C12 C17 147.61(13)
C17 C12 C13 C14 3.4(3)
C3 C12 C13 C14 -172.21(16)
C12 C13 C14 C15 -0.3(3)
C13 C14 C15 C16 -2.8(3)
C13 C14 C15 C18 176.52(19)
C14 C15 C16 C17 3.0(3)
C18 C15 C16 C17 -176.37(19)
C15 C16 C17 C12 0.0(3)
C13 C12 C17 C16 -3.2(3)
C3 C12 C17 C16 172.56(16)
C3 C4 C19 C20 -79.7(2)
C5 C4 C19 C20 112.2(2)
Ru C4 C19 C20 16.1(2)
C3 C4 C19 C24 98.7(2)
C5 C4 C19 C24 -69.4(2)
Ru C4 C19 C24 -165.55(12)
C24 C19 C20 C21 -0.5(3)
C4 C19 C20 C21 177.87(19)
C19 C20 C21 C22 0.5(4)
C20 C21 C22 C23 0.1(4)
C20 C21 C22 C25 177.4(2)
C21 C22 C23 C24 -0.5(3)
C25 C22 C23 C24 -177.8(2)
C22 C23 C24 C19 0.4(3)
C20 C19 C24 C23 0.1(3)
C4 C19 C24 C23 -178.40(16)
C1 C5 C26 C31 -44.3(2)
C4 C5 C26 C31 119.99(18)
Ru C5 C26 C31 -144.51(14)
C1 C5 C26 C27 136.40(17)
C4 C5 C26 C27 -59.3(2)
Ru C5 C26 C27 36.2(2)
C31 C26 C27 C28 0.8(3)
C5 C26 C27 C28 -179.91(18)
C26 C27 C28 C29 -0.4(3)
C27 C28 C29 C30 0.2(3)
C28 C29 C30 C31 -0.3(3)
C29 C30 C31 C26 0.7(3)
C27 C26 C31 C30 -0.9(3)
C5 C26 C31 C30 179.72(16)
C33 Ru C32 O2 -122(2)
C40 Ru C32 O2 153(2)
C4 Ru C32 O2 -16(2)
C3 Ru C32 O2 8(2)
C5 Ru C32 O2 19(2)
C2 Ru C32 O2 46(2)
C1 Ru C32 O2 64(2)
C32 Ru C33 O3 -113(8)
C40 Ru C33 O3 -19(8)
C4 Ru C33 O3 119(8)
C3 Ru C33 O3 148(8)
C5 Ru C33 O3 81(8)
C2 Ru C33 O3 116(8)
C1 Ru C33 O3 60(8)
C39 C34 C35 C36 0.7(4)
C34 C35 C36 C37 -0.8(4)
C35 C36 C37 C38 0.0(4)
C36 C37 C38 C39 1.0(4)
C35 C34 C39 C38 0.3(3)
C35 C34 C39 C40 177.9(2)
C37 C38 C39 C34 -1.1(3)
C37 C38 C39 C40 -178.75(19)
C34 C39 C40 C41 84.3(2)
C38 C39 C40 C41 -98.2(2)
C34 C39 C40 Ru -92.3(2)
C38 C39 C40 Ru 85.21(19)
C32 Ru C40 C41 147.99(14)
C33 Ru C40 C41 57.29(15)
C4 Ru C40 C41 -45.58(18)
C3 Ru C40 C41 -105.72(15)
C5 Ru C40 C41 -47.73(14)
C2 Ru C40 C41 -111.16(14)
C1 Ru C40 C41 -80.80(14)
C32 Ru C40 C39 -35.31(14)
C33 Ru C40 C39 -126.01(14)
C4 Ru C40 C39 131.12(12)
C3 Ru C40 C39 70.98(16)
C5 Ru C40 C39 128.97(13)
C2 Ru C40 C39 65.54(14)
C1 Ru C40 C39 95.90(13)
C39 C40 C41 C42 0.1(3)
Ru C40 C41 C42 176.73(13)
C40 C41 C42 O4 173.55(18)
